data_9008416
loop_
_publ_author_name
'Koennecke M'
'Miehe G'
'Fuess H'

_publ_section_title
;Static disorder of dodecasil 3C. A single-crystal study with synchrotron
 radiation Note: T = 523 K, split position refinement Locality: Synthetic
;
_journal_name_full 'Zeitschrift fur Kristallographie'
_journal_page_first 147
_journal_page_last 155
_journal_volume 201
_journal_year 1992
_chemical_formula_sum 'O2 Si'
_chemical_name_common 'Dodecasil 3C'
_space_group_IT_number 227
_symmetry_space_group_name_Hall '-F 4vw 2vw 3'
_symmetry_space_group_name_H-M 'F d -3 m :2'
_cell_angle_alpha 90
_cell_angle_beta 90
_cell_angle_gamma 90
_cell_length_a 19.369
_cell_length_b 19.369
_cell_length_c 19.369
_cell_formula_units_Z 136
_cell_volume 7266.438
_diffrn_ambient_temperature 523
_cod_original_sg_symbol_H-M 'F d 3 m'
_cod_original_formula_sum 'Si17 O34.008'
_cod_database_code 9008416

loop_
_symmetry_equiv_pos_as_xyz
x,y,z
x,1/2+y,1/2+z
1/2+x,y,1/2+z
1/2+x,1/2+y,z
3/4+z,1/2-x,1/4+y
3/4+z,-x,3/4+y
1/4+z,1/2-x,3/4+y
1/4+z,-x,1/4+y
3/4-y,1/2+z,1/4-x
3/4-y,+z,3/4-x
1/4-y,1/2+z,3/4-x
1/4-y,+z,1/4-x
3/4+x,1/2-y,1/4+z
3/4+x,-y,3/4+z
1/4+x,1/2-y,3/4+z
1/4+x,-y,1/4+z
3/4-z,1/2+x,1/4-y
3/4-z,+x,3/4-y
1/4-z,1/2+x,3/4-y
1/4-z,+x,1/4-y
3/4+y,1/2-z,1/4+x
3/4+y,-z,3/4+x
1/4+y,1/2-z,3/4+x
1/4+y,-z,1/4+x
3/4-x,1/2+y,1/4-z
3/4-x,+y,3/4-z
1/4-x,1/2+y,3/4-z
1/4-x,+y,1/4-z
1/2+x,3/4-z,1/4-y
1/2+x,1/4-z,3/4-y
+x,3/4-z,3/4-y
+x,1/4-z,1/4-y
1/2-z,3/4+y,1/4+x
1/2-z,1/4+y,3/4+x
-z,3/4+y,3/4+x
-z,1/4+y,1/4+x
1/2+y,3/4-x,1/4-z
1/2+y,1/4-x,3/4-z
+y,3/4-x,3/4-z
+y,1/4-x,1/4-z
1/2-x,3/4+z,1/4+y
1/2-x,1/4+z,3/4+y
-x,3/4+z,3/4+y
-x,1/4+z,1/4+y
1/2+z,3/4-y,1/4-x
1/2+z,1/4-y,3/4-x
+z,3/4-y,3/4-x
+z,1/4-y,1/4-x
1/2-y,3/4+x,1/4+z
1/2-y,1/4+x,3/4+z
-y,3/4+x,3/4+z
-y,1/4+x,1/4+z
x,1/2+z,1/2+y
x,+z,+y
1/2+x,1/2+z,+y
1/2+x,+z,1/2+y
-z,1/2-y,1/2-x
-z,-y,-x
1/2-z,1/2-y,-x
1/2-z,-y,1/2-x
y,1/2+x,1/2+z
y,+x,+z
1/2+y,1/2+x,+z
1/2+y,+x,1/2+z
-x,1/2-z,1/2-y
-x,-z,-y
1/2-x,1/2-z,-y
1/2-x,-z,1/2-y
z,1/2+y,1/2+x
z,+y,+x
1/2+z,1/2+y,+x
1/2+z,+y,1/2+x
-y,1/2-x,1/2-z
-y,-x,-z
1/2-y,1/2-x,-z
1/2-y,-x,1/2-z
3/4+z,1/4+x,1/2-y
3/4+z,3/4+x,-y
1/4+z,1/4+x,-y
1/4+z,3/4+x,1/2-y
3/4-y,1/4-z,1/2+x
3/4-y,3/4-z,+x
1/4-y,1/4-z,+x
1/4-y,3/4-z,1/2+x
3/4+x,1/4+y,1/2-z
3/4+x,3/4+y,-z
1/4+x,1/4+y,-z
1/4+x,3/4+y,1/2-z
3/4-z,1/4-x,1/2+y
3/4-z,3/4-x,+y
1/4-z,1/4-x,+y
1/4-z,3/4-x,1/2+y
3/4+y,1/4+z,1/2-x
3/4+y,3/4+z,-x
1/4+y,1/4+z,-x
1/4+y,3/4+z,1/2-x
3/4-x,1/4-y,1/2+z
3/4-x,3/4-y,+z
1/4-x,1/4-y,+z
1/4-x,3/4-y,1/2+z
-z,3/4+x,3/4+y
-z,1/4+x,1/4+y
1/2-z,3/4+x,1/4+y
1/2-z,1/4+x,3/4+y
y,3/4-z,3/4-x
y,1/4-z,1/4-x
1/2+y,3/4-z,1/4-x
1/2+y,1/4-z,3/4-x
-x,3/4+y,3/4+z
-x,1/4+y,1/4+z
1/2-x,3/4+y,1/4+z
1/2-x,1/4+y,3/4+z
z,3/4-x,3/4-y
z,1/4-x,1/4-y
1/2+z,3/4-x,1/4-y
1/2+z,1/4-x,3/4-y
-y,3/4+z,3/4+x
-y,1/4+z,1/4+x
1/2-y,3/4+z,1/4+x
1/2-y,1/4+z,3/4+x
x,3/4-y,3/4-z
x,1/4-y,1/4-z
1/2+x,3/4-y,1/4-z
1/2+x,1/4-y,3/4-z
1/4-x,1/2+z,3/4-y
1/4-x,+z,1/4-y
3/4-x,1/2+z,1/4-y
3/4-x,+z,3/4-y
1/4+z,1/2-y,3/4+x
1/4+z,-y,1/4+x
3/4+z,1/2-y,1/4+x
3/4+z,-y,3/4+x
1/4-y,1/2+x,3/4-z
1/4-y,+x,1/4-z
3/4-y,1/2+x,1/4-z
3/4-y,+x,3/4-z
1/4+x,1/2-z,3/4+y
1/4+x,-z,1/4+y
3/4+x,1/2-z,1/4+y
3/4+x,-z,3/4+y
1/4-z,1/2+y,3/4-x
1/4-z,+y,1/4-x
3/4-z,1/2+y,1/4-x
3/4-z,+y,3/4-x
1/4+y,1/2-x,3/4+z
1/4+y,-x,1/4+z
3/4+y,1/2-x,1/4+z
3/4+y,-x,3/4+z
3/4-x,3/4-z,y
3/4-x,1/4-z,1/2+y
1/4-x,3/4-z,1/2+y
1/4-x,1/4-z,y
3/4+z,3/4+y,-x
3/4+z,1/4+y,1/2-x
1/4+z,3/4+y,1/2-x
1/4+z,1/4+y,-x
3/4-y,3/4-x,z
3/4-y,1/4-x,1/2+z
1/4-y,3/4-x,1/2+z
1/4-y,1/4-x,z
3/4+x,3/4+z,-y
3/4+x,1/4+z,1/2-y
1/4+x,3/4+z,1/2-y
1/4+x,1/4+z,-y
3/4-z,3/4-y,x
3/4-z,1/4-y,1/2+x
1/4-z,3/4-y,1/2+x
1/4-z,1/4-y,x
3/4+y,3/4+x,-z
3/4+y,1/4+x,1/2-z
1/4+y,3/4+x,1/2-z
1/4+y,1/4+x,-z
-z,-x,-y
-z,1/2-x,1/2-y
1/2-z,-x,1/2-y
1/2-z,1/2-x,-y
y,z,x
y,1/2+z,1/2+x
1/2+y,z,1/2+x
1/2+y,1/2+z,x
-x,-y,-z
-x,1/2-y,1/2-z
1/2-x,-y,1/2-z
1/2-x,1/2-y,-z
z,x,y
z,1/2+x,1/2+y
1/2+z,x,1/2+y
1/2+z,1/2+x,y
-y,-z,-x
-y,1/2-z,1/2-x
1/2-y,-z,1/2-x
1/2-y,1/2-z,-x

loop_
_atom_site_aniso_label
_atom_site_aniso_U_11
_atom_site_aniso_U_22
_atom_site_aniso_U_33
_atom_site_aniso_U_12
_atom_site_aniso_U_13
_atom_site_aniso_U_23
Si1 0.03130 0.03130 0.03220 0.00260 -0.00310 -0.00310
Si2 0.02760 0.02760 0.02760 -0.00040 -0.00040 -0.00040
Si3 0.02410 0.02410 0.02410 0.00000 0.00000 0.00000
O1 0.05500 0.11300 0.11300 -0.02500 -0.02500 -0.01800
O2 0.08200 0.08200 0.02900 -0.02900 0.01200 0.01200
O3 0.11600 0.10700 0.06300 -0.03900 0.00000 0.03300
O4 0.10500 0.10500 0.06100 -0.03200 0.00000 0.00000
O5 0.04300 0.04300 0.10700 -0.02300 0.00000 0.00000
O6 0.09500 0.05400 0.03200 -0.04700 -0.02600 0.01500

loop_
_atom_site_label
_atom_site_fract_x
_atom_site_fract_y
_atom_site_fract_z
_atom_site_occupancy
Si1 0.06742 0.06742 0.37000 1.00000
Si2 0.21637 0.21637 0.21637 1.00000
Si3 0.12500 0.12500 0.12500 1.00000
O1 0.00000 0.34330 -0.34330 1.00000
O2 0.18870 0.18870 0.28890 0.50000
O3 0.20740 0.20590 0.29660 0.25000
O4 0.12500 0.12500 0.37910 0.50000
O5 0.12500 0.12500 0.36880 0.50000
O6 0.17280 0.18380 0.15490 0.16700

loop_
_cod_related_entry_id
_cod_related_entry_database
_cod_related_entry_code
1 AMCSD 0011022
2 AMCSD 0011024

loop_
_[local]_alternative_name_id
_[local]_alternative_name_type
_[local]_alternative_name_source
_[local]_alternative_name_source_id
_[local]_alternative_name_value
1 mineral AMCSD 0011022 "IMA2008-067"
2 mineral AMCSD 0011024 "Dodecasil 3C"

_database_code_amcsd 0011022
